data_4073796
loop_
_publ_author_name
'Jeletic, Matthew S.'
'Ghiviriga, Ion'
'Abboud, Khalil A.'
'Veige, Adam S.'

_publ_section_title
;
 Mono- and Bimetallic Rhodium(I) Complexes Supported by NewC2-Symmetric
 Bis-N-heterocyclic Carbene Ligands:&#x00A0; Metalation via CC Bond
 Cleavage under Mild Conditions
;
_journal_issue 22
_journal_name_full Organometallics
_journal_page_first 5267
_journal_paper_doi 10.1021/om700630u
_journal_volume 26
_journal_year 2007
_chemical_formula_sum 'C42 H38 F3 N4 O3 Rh S'
_chemical_formula_weight 838.73
_chemical_name_systematic
; 
 ? 
;
_space_group_IT_number 14
_symmetry_cell_setting monoclinic
_symmetry_space_group_name_Hall '-P 2ybc'
_symmetry_space_group_name_H-M 'P 1 21/c 1'
_atom_sites_solution_hydrogens geom
_atom_sites_solution_primary direct
_atom_sites_solution_secondary difmap
_audit_creation_method SHELXL-97
_cell_angle_alpha 90.00
_cell_angle_beta 101.95(2)
_cell_angle_gamma 90.00
_cell_formula_units_Z 4
_cell_length_a 11.5228(2)
_cell_length_b 18.4367(16)
_cell_length_c 17.3807(15)
_cell_measurement_reflns_used 83
_cell_measurement_temperature 173(2)
_cell_measurement_theta_max 28.0
_cell_measurement_theta_min 2.0
_cell_volume 3612.4(5)
_computing_cell_refinement 'Bruker SMART v5.624 & SAINT 6.36a (Bruker 1998)'
_computing_data_collection 'Bruker SMART v5.624 (Bruker 1998)'
_computing_data_reduction 'Bruker SHELXTL v6.14 (Bruker 2000)'
_computing_molecular_graphics 'Bruker SHELXTL v6.14'
_computing_publication_material 'Bruker SHELXTL v6.14'
_computing_structure_refinement 'Bruker SHELXTL v6.14'
_computing_structure_solution 'Bruker SHELXTL v6.14'
_diffrn_ambient_temperature 173(2)
_diffrn_measured_fraction_theta_full 0.986
_diffrn_measured_fraction_theta_max 0.986
_diffrn_measurement_device_type 'SMART CCD area detector'
_diffrn_measurement_method '\w scans'
_diffrn_radiation_monochromator graphite
_diffrn_radiation_source 'fine-focus sealed tube'
_diffrn_radiation_type MoK\a
_diffrn_radiation_wavelength 0.71073
_diffrn_reflns_av_R_equivalents 0.0698
_diffrn_reflns_av_sigmaI/netI 0.0860
_diffrn_reflns_limit_h_max 14
_diffrn_reflns_limit_h_min -14
_diffrn_reflns_limit_k_max 23
_diffrn_reflns_limit_k_min -19
_diffrn_reflns_limit_l_max 22
_diffrn_reflns_limit_l_min -22
_diffrn_reflns_number 23159
_diffrn_reflns_theta_full 27.50
_diffrn_reflns_theta_max 27.50
_diffrn_reflns_theta_min 1.63
_diffrn_standards_decay_% 1
_diffrn_standards_number 0
_exptl_absorpt_coefficient_mu 0.593
_exptl_absorpt_correction_T_max 0.9941
_exptl_absorpt_correction_T_min 0.9186
_exptl_absorpt_correction_type integration
_exptl_absorpt_process_details 'based on measured indexed crystal faces, Bruker SHELXTL  v6.12 (Bruker 1998)'
_exptl_crystal_colour yellow
_exptl_crystal_density_diffrn 1.542
_exptl_crystal_density_meas 0
_exptl_crystal_density_method 'not measured'
_exptl_crystal_description plates
_exptl_crystal_F_000 1720
_exptl_crystal_size_max 0.19
_exptl_crystal_size_mid 0.19
_exptl_crystal_size_min 0.01
_refine_diff_density_max 0.689
_refine_diff_density_min -1.203
_refine_diff_density_rms 0.101
_refine_ls_extinction_method none
_refine_ls_goodness_of_fit_ref 1.017
_refine_ls_hydrogen_treatment constr
_refine_ls_matrix_type full
_refine_ls_number_parameters 487
_refine_ls_number_reflns 8180
_refine_ls_number_restraints 0
_refine_ls_restrained_S_all 1.017
_refine_ls_R_factor_all 0.0984
_refine_ls_R_factor_gt 0.0513
_refine_ls_shift/su_max 0.001
_refine_ls_shift/su_mean 0.000
_refine_ls_structure_factor_coef Fsqd
_refine_ls_weighting_details 'calc w=1/[\s^2^(Fo^2^)+(0.0580P)^2^+0.5033P] where P=(Fo^2^+2Fc^2^)/3'
_refine_ls_weighting_scheme calc
_refine_ls_wR_factor_gt 0.1111
_refine_ls_wR_factor_ref 0.1338
_reflns_number_gt 5130
_reflns_number_total 8180
_reflns_threshold_expression I>2\s(I)
_cod_data_source_file om700630u-file007.cif
_cod_data_source_block mj14
_cod_depositor_comments
;
The following automatic conversions were performed:

'_symmetry_cell_setting' value 'Monoclinic' changed to 'monoclinic'
according to /home/saulius/struct/CIF-dictionaries/cif_core.dic
dictionary named 'cif_core.dic' version 2.4.1 from 2010-06-29.

Automatic conversion script
Id: cif_fix_values 1715 2011-07-08 13:25:40Z adriana 
;
_cod_original_sg_symbol_H-M P21/c
_cod_database_code 4073796

loop_
_symmetry_equiv_pos_as_xyz
'x, y, z'
'-x, y+1/2, -z+1/2'
'-x, -y, -z'
'x, -y-1/2, z-1/2'

loop_
_atom_site_label
_atom_site_type_symbol
_atom_site_fract_x
_atom_site_fract_y
_atom_site_fract_z
_atom_site_U_iso_or_equiv
_atom_site_adp_type
_atom_site_occupancy
_atom_site_symmetry_multiplicity
_atom_site_calc_flag
_atom_site_refinement_flags
Rh1 Rh 0.46498(3) 0.252411(17) 0.361080(17) 0.02299(10) Uani 1 1 d .
S1 S 0.15146(11) 0.57030(7) 0.75241(7) 0.0399(3) Uani 1 1 d .
F1 F -0.0323(3) 0.64640(16) 0.68261(18) 0.0564(8) Uani 1 1 d .
F2 F -0.0526(3) 0.59891(19) 0.79188(19) 0.0663(9) Uani 1 1 d .
F3 F -0.0680(3) 0.53215(17) 0.68899(19) 0.0633(9) Uani 1 1 d .
O1 O 0.1978(3) 0.6380(2) 0.78607(19) 0.0512(9) Uani 1 1 d .
O2 O 0.1806(3) 0.55445(18) 0.67765(19) 0.0487(9) Uani 1 1 d .
O3 O 0.1608(3) 0.5104(2) 0.8051(2) 0.0734(13) Uani 1 1 d .
N1 N 0.3830(3) 0.36222(18) 0.47358(19) 0.0260(8) Uani 1 1 d .
N2 N 0.5737(3) 0.35742(17) 0.49216(18) 0.0222(7) Uani 1 1 d .
N3 N 0.5458(3) 0.14229(17) 0.49428(18) 0.0211(7) Uani 1 1 d .
N4 N 0.3536(3) 0.14586(18) 0.45844(18) 0.0248(8) Uani 1 1 d .
C1 C 0.4729(4) 0.3298(2) 0.4469(2) 0.0253(9) Uani 1 1 d .
C2 C 0.2581(4) 0.3495(3) 0.4421(3) 0.0473(13) Uani 1 1 d .
H2A H 0.2493 0.3141 0.3993 0.071 Uiso 1 1 calc R
H2B H 0.2199 0.3952 0.4220 0.071 Uiso 1 1 calc R
H2C H 0.2207 0.3307 0.4838 0.071 Uiso 1 1 calc R
C3 C 0.4247(4) 0.4094(2) 0.5346(2) 0.0285(10) Uani 1 1 d .
C4 C 0.3670(4) 0.4517(2) 0.5818(3) 0.0349(11) Uani 1 1 d .
H4A H 0.2829 0.4532 0.5735 0.042 Uiso 1 1 calc R
C5 C 0.4370(5) 0.4912(2) 0.6407(3) 0.0415(12) Uani 1 1 d .
H5A H 0.4004 0.5204 0.6739 0.050 Uiso 1 1 calc R
C6 C 0.5600(5) 0.4895(2) 0.6528(3) 0.0406(12) Uani 1 1 d .
H6A H 0.6053 0.5177 0.6941 0.049 Uiso 1 1 calc R
C7 C 0.6192(4) 0.4474(2) 0.6059(2) 0.0317(10) Uani 1 1 d .
H7A H 0.7033 0.4464 0.6139 0.038 Uiso 1 1 calc R
C8 C 0.5479(4) 0.4072(2) 0.5473(2) 0.0261(9) Uani 1 1 d .
C9 C 0.4551(4) 0.1744(2) 0.4425(2) 0.0231(9) Uani 1 1 d .
C10 C 0.5010(4) 0.0926(2) 0.5419(2) 0.0233(9) Uani 1 1 d .
C11 C 0.5564(4) 0.0470(2) 0.6017(2) 0.0281(9) Uani 1 1 d .
H11A H 0.6403 0.0439 0.6168 0.034 Uiso 1 1 calc R
C12 C 0.4825(4) 0.0059(2) 0.6383(2) 0.0317(10) Uani 1 1 d .
H12A H 0.5172 -0.0263 0.6793 0.038 Uiso 1 1 calc R
C13 C 0.3593(4) 0.0103(2) 0.6170(2) 0.0336(10) Uani 1 1 d .
H13A H 0.3122 -0.0177 0.6448 0.040 Uiso 1 1 calc R
C14 C 0.3041(4) 0.0548(2) 0.5560(2) 0.0307(10) Uani 1 1 d .
H14A H 0.2202 0.0573 0.5403 0.037 Uiso 1 1 calc R
C15 C 0.3788(4) 0.0956(2) 0.5192(2) 0.0248(9) Uani 1 1 d .
C16 C 0.2345(4) 0.1593(3) 0.4132(3) 0.0403(12) Uani 1 1 d .
H16A H 0.2375 0.1968 0.3736 0.060 Uiso 1 1 calc R
H16B H 0.1837 0.1758 0.4485 0.060 Uiso 1 1 calc R
H16C H 0.2021 0.1145 0.3870 0.060 Uiso 1 1 calc R
C17 C 0.6951(4) 0.3502(2) 0.4784(2) 0.0263(9) Uani 1 1 d .
H17A H 0.7515 0.3643 0.5272 0.032 Uiso 1 1 calc R
H17B H 0.7049 0.3850 0.4369 0.032 Uiso 1 1 calc R
C18 C 0.7286(4) 0.2753(2) 0.4544(2) 0.0221(8) Uani 1 1 d .
H18A H 0.6678 0.2593 0.4078 0.027 Uiso 1 1 calc R
C19 C 0.7399(3) 0.2159(2) 0.5189(2) 0.0202(8) Uani 1 1 d .
H19A H 0.7113 0.2359 0.5652 0.024 Uiso 1 1 calc R
C20 C 0.6711(3) 0.1463(2) 0.4908(2) 0.0220(8) Uani 1 1 d .
H20A H 0.6773 0.1379 0.4355 0.026 Uiso 1 1 calc R
H20B H 0.7122 0.1055 0.5222 0.026 Uiso 1 1 calc R
C21 C 0.8510(4) 0.2848(2) 0.4282(2) 0.0233(9) Uani 1 1 d .
H21A H 0.8450 0.3192 0.3830 0.028 Uiso 1 1 calc R
C22 C 0.9347(3) 0.3120(2) 0.5009(2) 0.0248(9) Uani 1 1 d .
C23 C 0.9858(4) 0.3806(2) 0.5113(3) 0.0338(10) Uani 1 1 d .
H23A H 0.9773 0.4133 0.4682 0.041 Uiso 1 1 calc R
C24 C 1.0490(4) 0.4011(3) 0.5846(3) 0.0426(12) Uani 1 1 d .
H24A H 1.0846 0.4477 0.5919 0.051 Uiso 1 1 calc R
C25 C 1.0603(4) 0.3537(3) 0.6472(3) 0.0429(12) Uani 1 1 d .
H25A H 1.1041 0.3680 0.6973 0.051 Uiso 1 1 calc R
C26 C 1.0086(4) 0.2849(3) 0.6379(3) 0.0338(10) Uani 1 1 d .
H26A H 1.0170 0.2527 0.6814 0.041 Uiso 1 1 calc R
C27 C 0.9443(4) 0.2641(2) 0.5641(2) 0.0268(9) Uani 1 1 d .
C28 C 0.8743(4) 0.1951(2) 0.5448(2) 0.0250(9) Uani 1 1 d .
H28A H 0.8883 0.1604 0.5901 0.030 Uiso 1 1 calc R
C29 C 0.9068(3) 0.1621(2) 0.4718(2) 0.0246(9) Uani 1 1 d .
C30 C 0.9375(4) 0.0904(2) 0.4621(3) 0.0306(10) Uani 1 1 d .
H30A H 0.9485 0.0577 0.5053 0.037 Uiso 1 1 calc R
C31 C 0.9520(4) 0.0669(2) 0.3889(3) 0.0348(10) Uani 1 1 d .
H31A H 0.9742 0.0181 0.3820 0.042 Uiso 1 1 calc R
C32 C 0.9343(4) 0.1145(2) 0.3257(3) 0.0363(11) Uani 1 1 d .
H32A H 0.9438 0.0979 0.2757 0.044 Uiso 1 1 calc R
C33 C 0.9027(4) 0.1863(2) 0.3348(2) 0.0293(10) Uani 1 1 d .
H33A H 0.8904 0.2186 0.2913 0.035 Uiso 1 1 calc R
C34 C 0.8892(4) 0.2102(2) 0.4084(2) 0.0234(9) Uani 1 1 d .
C35 C 0.4504(5) 0.2517(3) 0.1513(3) 0.0494(14) Uani 1 1 d .
H35A H 0.4486 0.2955 0.1182 0.059 Uiso 1 1 calc R
H35B H 0.4472 0.2074 0.1188 0.059 Uiso 1 1 calc R
C36 C 0.5557(5) 0.2516(2) 0.2231(2) 0.0392(11) Uani 1 1 d .
H36A H 0.6377 0.2508 0.2125 0.047 Uiso 1 1 calc R
C37 C 0.5204(5) 0.3172(2) 0.2685(2) 0.0358(11) Uani 1 1 d .
H37A H 0.5699 0.3619 0.2797 0.043 Uiso 1 1 calc R
C38 C 0.3989(5) 0.3178(2) 0.2563(2) 0.0368(11) Uani 1 1 d .
H38A H 0.3516 0.3632 0.2572 0.044 Uiso 1 1 calc R
C39 C 0.3548(5) 0.2528(2) 0.2016(3) 0.0411(11) Uani 1 1 d .
H39A H 0.2699 0.2533 0.1732 0.049 Uiso 1 1 calc R
C40 C 0.3965(4) 0.1877(2) 0.2566(2) 0.0326(10) Uani 1 1 d .
H40A H 0.3480 0.1429 0.2574 0.039 Uiso 1 1 calc R
C41 C 0.5180(4) 0.1873(2) 0.2693(2) 0.0317(10) Uani 1 1 d .
H41A H 0.5661 0.1419 0.2807 0.038 Uiso 1 1 calc R
C42 C -0.0053(4) 0.5865(3) 0.7271(3) 0.0407(12) Uani 1 1 d .

loop_
_atom_site_aniso_label
_atom_site_aniso_U_11
_atom_site_aniso_U_22
_atom_site_aniso_U_33
_atom_site_aniso_U_23
_atom_site_aniso_U_13
_atom_site_aniso_U_12
Rh1 0.03103(17) 0.01884(16) 0.01943(15) 0.00047(14) 0.00600(12) -0.00133(15)
S1 0.0399(7) 0.0431(7) 0.0354(6) 0.0092(6) 0.0049(5) -0.0065(5)
F1 0.056(2) 0.0522(19) 0.0575(19) 0.0167(16) 0.0032(15) 0.0030(15)
F2 0.061(2) 0.085(3) 0.060(2) 0.0084(18) 0.0266(17) -0.0011(18)
F3 0.054(2) 0.0497(19) 0.079(2) -0.0004(17) -0.0041(17) -0.0127(15)
O1 0.049(2) 0.057(2) 0.046(2) -0.0117(18) 0.0068(17) -0.0219(18)
O2 0.057(2) 0.045(2) 0.048(2) -0.0058(17) 0.0195(18) 0.0037(17)
O3 0.052(2) 0.085(3) 0.077(3) 0.061(2) -0.002(2) -0.010(2)
N1 0.0286(19) 0.0250(18) 0.0261(18) -0.0014(15) 0.0094(15) 0.0043(15)
N2 0.0289(19) 0.0172(17) 0.0219(17) -0.0028(14) 0.0090(15) 0.0020(14)
N3 0.0252(18) 0.0171(17) 0.0225(17) 0.0030(14) 0.0081(14) -0.0042(13)
N4 0.0253(19) 0.0256(18) 0.0229(17) 0.0015(14) 0.0040(15) -0.0036(14)
C1 0.028(2) 0.026(2) 0.021(2) 0.0042(17) 0.0045(18) 0.0049(17)
C2 0.033(3) 0.053(3) 0.054(3) -0.011(3) 0.005(2) 0.011(2)
C3 0.039(3) 0.024(2) 0.025(2) 0.0036(18) 0.0113(19) 0.0071(19)
C4 0.045(3) 0.027(2) 0.038(3) 0.006(2) 0.022(2) 0.008(2)
C5 0.070(4) 0.027(2) 0.036(3) 0.003(2) 0.030(3) 0.013(2)
C6 0.075(4) 0.021(2) 0.029(2) -0.0067(19) 0.016(2) -0.001(2)
C7 0.043(3) 0.023(2) 0.030(2) -0.0034(18) 0.009(2) -0.0038(19)
C8 0.041(3) 0.016(2) 0.025(2) 0.0009(17) 0.0124(19) 0.0039(17)
C9 0.028(2) 0.021(2) 0.021(2) -0.0036(17) 0.0074(17) -0.0047(17)
C10 0.030(2) 0.022(2) 0.0199(19) -0.0031(16) 0.0095(17) -0.0076(17)
C11 0.038(3) 0.024(2) 0.023(2) 0.0002(17) 0.0077(19) -0.0041(18)
C12 0.049(3) 0.023(2) 0.023(2) 0.0010(18) 0.008(2) -0.008(2)
C13 0.048(3) 0.026(2) 0.031(2) -0.0002(19) 0.019(2) -0.010(2)
C14 0.034(2) 0.029(2) 0.032(2) -0.0039(19) 0.013(2) -0.0094(19)
C15 0.031(2) 0.024(2) 0.021(2) -0.0033(17) 0.0095(18) -0.0042(17)
C16 0.028(3) 0.049(3) 0.044(3) 0.009(2) 0.008(2) -0.005(2)
C17 0.026(2) 0.021(2) 0.034(2) -0.0031(18) 0.0108(18) -0.0009(17)
C18 0.026(2) 0.0177(18) 0.023(2) -0.0008(16) 0.0076(17) -0.0002(15)
C19 0.026(2) 0.0184(19) 0.0188(19) -0.0035(16) 0.0100(16) -0.0003(16)
C20 0.026(2) 0.019(2) 0.023(2) -0.0010(16) 0.0093(17) -0.0017(16)
C21 0.030(2) 0.018(2) 0.026(2) 0.0036(17) 0.0160(18) -0.0024(17)
C22 0.024(2) 0.022(2) 0.034(2) -0.0063(18) 0.0176(18) -0.0028(16)
C23 0.031(2) 0.027(2) 0.048(3) -0.005(2) 0.020(2) -0.0048(19)
C24 0.034(3) 0.039(3) 0.059(3) -0.022(3) 0.021(2) -0.011(2)
C25 0.033(3) 0.054(3) 0.041(3) -0.021(3) 0.006(2) -0.005(2)
C26 0.029(2) 0.042(3) 0.031(2) -0.006(2) 0.009(2) -0.003(2)
C27 0.023(2) 0.028(2) 0.032(2) -0.0067(17) 0.0106(17) -0.0007(16)
C28 0.032(2) 0.025(2) 0.020(2) 0.0009(17) 0.0098(18) -0.0005(18)
C29 0.019(2) 0.026(2) 0.029(2) -0.0007(18) 0.0080(17) -0.0015(16)
C30 0.031(2) 0.025(2) 0.037(2) -0.0003(19) 0.010(2) 0.0036(18)
C31 0.037(3) 0.023(2) 0.047(3) -0.006(2) 0.016(2) 0.0036(19)
C32 0.043(3) 0.034(3) 0.038(3) -0.012(2) 0.022(2) 0.000(2)
C33 0.036(2) 0.030(2) 0.026(2) -0.0020(18) 0.0163(19) -0.0044(19)
C34 0.029(2) 0.022(2) 0.022(2) -0.0019(17) 0.0122(17) -0.0028(17)
C35 0.091(4) 0.036(3) 0.021(2) 0.002(2) 0.010(2) -0.011(3)
C36 0.065(3) 0.032(2) 0.026(2) -0.003(2) 0.019(2) -0.010(2)
C37 0.062(3) 0.022(2) 0.025(2) 0.0042(18) 0.013(2) -0.011(2)
C38 0.061(3) 0.019(2) 0.026(2) 0.0062(18) -0.002(2) -0.001(2)
C39 0.058(3) 0.032(2) 0.027(2) 0.001(2) -0.007(2) -0.005(2)
C40 0.050(3) 0.023(2) 0.021(2) -0.0034(18) -0.001(2) -0.009(2)
C41 0.052(3) 0.019(2) 0.026(2) -0.0054(18) 0.012(2) -0.001(2)
C42 0.044(3) 0.037(3) 0.038(3) 0.004(2) 0.002(2) -0.009(2)

loop_
_atom_type_symbol
_atom_type_description
_atom_type_scat_dispersion_real
_atom_type_scat_dispersion_imag
_atom_type_scat_source
C C 0.0033 0.0016 'International Tables Vol C Tables 4.2.6.8 and 6.1.1.4'
H H 0.0000 0.0000 'International Tables Vol C Tables 4.2.6.8 and 6.1.1.4'
N N 0.0061 0.0033 'International Tables Vol C Tables 4.2.6.8 and 6.1.1.4'
O O 0.0106 0.0060 'International Tables Vol C Tables 4.2.6.8 and 6.1.1.4'
F F 0.0171 0.0103 'International Tables Vol C Tables 4.2.6.8 and 6.1.1.4'
S S 0.1246 0.1234 'International Tables Vol C Tables 4.2.6.8 and 6.1.1.4'
Rh Rh -1.1178 0.9187 'International Tables Vol C Tables 4.2.6.8 and 6.1.1.4'

loop_
_geom_angle_atom_site_label_1
_geom_angle_atom_site_label_2
_geom_angle_atom_site_label_3
_geom_angle
C9 Rh1 C1 89.19(15)
C9 Rh1 C40 97.48(15)
C1 Rh1 C40 160.03(17)
C9 Rh1 C41 100.60(16)
C1 Rh1 C41 159.49(17)
C40 Rh1 C41 36.67(17)
C9 Rh1 C38 155.29(17)
C1 Rh1 C38 100.23(16)
C40 Rh1 C38 66.66(16)
C41 Rh1 C38 78.26(17)
C9 Rh1 C37 163.09(17)
C1 Rh1 C37 100.29(16)
C40 Rh1 C37 78.30(16)
C41 Rh1 C37 66.20(16)
C38 Rh1 C37 36.45(18)
O3 S1 O1 116.2(2)
O3 S1 O2 115.0(3)
O1 S1 O2 114.1(2)
O3 S1 C42 103.0(2)
O1 S1 C42 103.1(2)
O2 S1 C42 103.0(2)
C1 N1 C3 111.8(4)
C1 N1 C2 124.6(4)
C3 N1 C2 123.6(4)
C1 N2 C8 111.4(3)
C1 N2 C17 126.7(3)
C8 N2 C17 120.8(3)
C9 N3 C10 110.4(3)
C9 N3 C20 125.4(3)
C10 N3 C20 123.1(3)
C9 N4 C15 111.1(3)
C9 N4 C16 125.3(3)
C15 N4 C16 123.3(3)
N1 C1 N2 104.9(3)
N1 C1 Rh1 129.2(3)
N2 C1 Rh1 125.8(3)
N1 C3 C8 106.6(3)
N1 C3 C4 132.2(4)
C8 C3 C4 121.2(4)
C5 C4 C3 117.1(5)
C4 C5 C6 121.6(4)
C5 C6 C7 121.9(4)
C8 C7 C6 116.0(4)
C7 C8 C3 122.1(4)
C7 C8 N2 132.5(4)
C3 C8 N2 105.3(4)
N4 C9 N3 105.6(3)
N4 C9 Rh1 126.0(3)
N3 C9 Rh1 128.3(3)
C15 C10 C11 121.5(4)
C15 C10 N3 106.4(3)
C11 C10 N3 132.1(4)
C10 C11 C12 116.4(4)
C11 C12 C13 122.3(4)
C14 C13 C12 121.2(4)
C13 C14 C15 116.2(4)
C10 C15 N4 106.5(3)
C10 C15 C14 122.4(4)
N4 C15 C14 131.1(4)
N2 C17 C18 115.6(3)
C17 C18 C19 115.6(3)
C17 C18 C21 105.8(3)
C19 C18 C21 109.9(3)
C20 C19 C18 113.6(3)
C20 C19 C28 107.5(3)
C18 C19 C28 108.1(3)
N3 C20 C19 118.6(3)
C34 C21 C22 109.2(3)
C34 C21 C18 106.6(3)
C22 C21 C18 104.4(3)
C23 C22 C27 120.7(4)
C23 C22 C21 126.3(4)
C27 C22 C21 112.4(3)
C24 C23 C22 119.7(4)
C25 C24 C23 119.9(4)
C24 C25 C26 121.1(4)
C25 C26 C27 119.2(4)
C22 C27 C26 119.3(4)
C22 C27 C28 114.1(4)
C26 C27 C28 126.4(4)
C27 C28 C29 108.0(3)
C27 C28 C19 108.0(3)
C29 C28 C19 104.9(3)
C30 C29 C34 120.5(4)
C30 C29 C28 126.5(4)
C34 C29 C28 112.6(3)
C31 C30 C29 119.4(4)
C30 C31 C32 120.2(4)
C31 C32 C33 120.8(4)
C32 C33 C34 119.2(4)
C33 C34 C29 119.9(4)
C33 C34 C21 126.4(4)
C29 C34 C21 113.6(3)
C39 C35 C36 94.4(3)
C41 C36 C37 101.7(3)
C41 C36 C35 99.4(4)
C37 C36 C35 99.5(4)
C38 C37 C36 107.2(4)
C38 C37 Rh1 71.1(3)
C36 C37 Rh1 95.5(2)
C37 C38 C39 106.4(4)
C37 C38 Rh1 72.4(2)
C39 C38 Rh1 95.6(3)
C35 C39 C40 100.0(4)
C35 C39 C38 100.1(4)
C40 C39 C38 101.6(3)
C41 C40 C39 106.3(4)
C41 C40 Rh1 71.8(2)
C39 C40 Rh1 95.9(3)
C40 C41 C36 107.4(4)
C40 C41 Rh1 71.5(2)
C36 C41 Rh1 96.3(2)
F3 C42 F1 107.1(4)
F3 C42 F2 105.6(4)
F1 C42 F2 104.6(4)
F3 C42 S1 114.4(4)
F1 C42 S1 112.2(3)
F2 C42 S1 112.3(3)

loop_
_geom_bond_atom_site_label_1
_geom_bond_atom_site_label_2
_geom_bond_distance
Rh1 C9 2.036(4)
Rh1 C1 2.052(4)
Rh1 C40 2.180(4)
Rh1 C41 2.183(4)
Rh1 C38 2.185(4)
Rh1 C37 2.202(4)
S1 O3 1.425(3)
S1 O1 1.435(3)
S1 O2 1.438(3)
S1 C42 1.794(5)
F1 C42 1.347(5)
F2 C42 1.368(6)
F3 C42 1.329(5)
N1 C1 1.359(5)
N1 C3 1.379(5)
N1 C2 1.448(6)
N2 C1 1.360(5)
N2 C8 1.402(5)
N2 C17 1.473(5)
N3 C9 1.365(5)
N3 C10 1.403(5)
N3 C20 1.460(5)
N4 C9 1.363(5)
N4 C15 1.390(5)
N4 C16 1.455(5)
C3 C8 1.392(6)
C3 C4 1.396(6)
C4 C5 1.373(7)
C5 C6 1.390(7)
C6 C7 1.401(6)
C7 C8 1.384(6)
C10 C15 1.382(6)
C10 C11 1.386(6)
C11 C12 1.387(6)
C12 C13 1.394(6)
C13 C14 1.386(6)
C14 C15 1.395(5)
C17 C18 1.514(5)
C18 C19 1.553(5)
C18 C21 1.579(5)
C19 C20 1.535(5)
C19 C28 1.568(5)
C21 C34 1.505(5)
C21 C22 1.508(6)
C22 C23 1.390(6)
C22 C27 1.396(6)
C23 C24 1.383(7)
C24 C25 1.380(7)
C25 C26 1.396(7)
C26 C27 1.397(6)
C27 C28 1.506(5)
C28 C29 1.522(5)
C29 C30 1.387(6)
C29 C34 1.397(5)
C30 C31 1.386(6)
C31 C32 1.388(6)
C32 C33 1.390(6)
C33 C34 1.392(5)
C35 C39 1.542(7)
C35 C36 1.550(7)
C36 C41 1.543(6)
C36 C37 1.544(6)
C37 C38 1.372(7)
C38 C39 1.549(6)
C39 C40 1.546(6)
C40 C41 1.372(6)
